data_2019776
loop_
_publ_author_name
'Yue, Zi-Long'
'Feng, Yu-Quan'
'Ng, Seik Weng'

_publ_section_title
;
 A linear heterometallic bismuth--copper coordination polymer containing
 two types of organic ligands
;
_journal_coeditor_code UK3108
_journal_issue 2
_journal_name_full 'Acta Crystallographica Section C'
_journal_page_first
;
;
_journal_paper_doi 10.1107/S2053229614028125
_journal_volume 71
_journal_year 2015
_chemical_formula_iupac '[Bi Cu (C7 H3 N O4)2 (N O3) (C12 H8 N2) (H2 O)] , 2H2 O'
_chemical_formula_moiety 'C26 H16 Bi Cu N5 O12, 2(H2 O)'
_chemical_formula_sum 'C26 H20 Bi Cu N5 O14'
_chemical_formula_weight 898.99
_chemical_name_systematic
;\
<i>catena</i>-Poly[[[aqua(1,10-phenanthroline-\k^2^<i>N</i>,<i>N</i>')\
copper(II)]-\m-pyridine-2,6-dicarboxylato-\k^4^<i>O</i>^2^:<i>O</i>^2'^,\
<i>N</i>,<i>O</i>^6^-[(nitrato-\k^2^<i>O</i>,<i>O</i>')bismuth(III)]-\m-\
pyridine-2,6-dicarboxylato-\k^4^<i>O</i>^2^,<i>N</i>,<i>O</i>^6^:\
<i>O</i>^6'^] dihydrate]
;
_space_group_IT_number 2
_symmetry_cell_setting triclinic
_symmetry_space_group_name_Hall '-P 1'
_symmetry_space_group_name_H-M 'P -1'
_atom_sites_solution_hydrogens geom
_atom_sites_solution_primary direct
_atom_sites_solution_secondary difmap
_audit_creation_method SHELXL97
_cell_angle_alpha 86.649(2)
_cell_angle_beta 87.233(2)
_cell_angle_gamma 70.5020(10)
_cell_formula_units_Z 2
_cell_length_a 9.1376(8)
_cell_length_b 12.1229(11)
_cell_length_c 13.4135(12)
_cell_measurement_reflns_used 3108
_cell_measurement_temperature 296(2)
_cell_measurement_theta_max 26.5429
_cell_measurement_theta_min 2.3656
_cell_volume 1397.6(2)
_computing_cell_refinement
;
SAINT (Bruker, 2008)
;
_computing_data_collection
;
APEX2 (Bruker, 2008)
;
_computing_data_reduction
;
SAINT (Bruker, 2008)
;
_computing_molecular_graphics
;
X-SEED (Barbour, 2001)
;
_computing_publication_material
;
publCIF (Westrip, 2010)
;
_computing_structure_refinement
;
SHELXL97 (Sheldrick, 2008)
;
_computing_structure_solution
;
SHELXS97 (Sheldrick, 2008)
;
_diffrn_ambient_temperature 296(2)
_diffrn_measured_fraction_theta_full 0.977
_diffrn_measured_fraction_theta_max 0.977
_diffrn_measurement_device_type 'Bruker SMART APEX CCD area-detector'
_diffrn_measurement_method \w
_diffrn_radiation_monochromator graphite
_diffrn_radiation_source 'fine-focus sealed tube'
_diffrn_radiation_type MoK\a
_diffrn_radiation_wavelength 0.71073
_diffrn_reflns_av_R_equivalents 0.0356
_diffrn_reflns_av_sigmaI/netI 0.0826
_diffrn_reflns_limit_h_max 11
_diffrn_reflns_limit_h_min -11
_diffrn_reflns_limit_k_max 15
_diffrn_reflns_limit_k_min -14
_diffrn_reflns_limit_l_max 16
_diffrn_reflns_limit_l_min -12
_diffrn_reflns_number 7803
_diffrn_reflns_theta_full 26.50
_diffrn_reflns_theta_max 26.50
_diffrn_reflns_theta_min 1.78
_diffrn_standards_decay_% 0
_diffrn_standards_interval_count 0
_diffrn_standards_interval_time 0
_diffrn_standards_number 0
_exptl_absorpt_coefficient_mu 7.133
_exptl_absorpt_correction_T_max 0.3600
_exptl_absorpt_correction_T_min 0.2585
_exptl_absorpt_correction_type multi-scan
_exptl_absorpt_process_details
;
(SADABS; Sheldrick, 1996)
;
_exptl_crystal_colour blue
_exptl_crystal_density_diffrn 2.136
_exptl_crystal_density_method 'not measured'
_exptl_crystal_description prism
_exptl_crystal_F_000 870
_exptl_crystal_size_max 0.26
_exptl_crystal_size_mid 0.22
_exptl_crystal_size_min 0.18
_refine_diff_density_max 3.534
_refine_diff_density_min -2.650
_refine_ls_extinction_method none
_refine_ls_goodness_of_fit_ref 1.010
_refine_ls_hydrogen_treatment constr
_refine_ls_matrix_type full
_refine_ls_number_parameters 424
_refine_ls_number_reflns 5656
_refine_ls_number_restraints 0
_refine_ls_restrained_S_all 1.010
_refine_ls_R_factor_all 0.0661
_refine_ls_R_factor_gt 0.0472
_refine_ls_shift/su_max 0.001
_refine_ls_shift/su_mean 0.001
_refine_ls_structure_factor_coef Fsqd
_refine_ls_weighting_details 'calc w = 1/[\s^2^(Fo^2^)+(0.0611P)^2^] where P=(Fo^2^+2Fc^2^)/3'
_refine_ls_weighting_scheme calc
_refine_ls_wR_factor_gt 0.1100
_refine_ls_wR_factor_ref 0.1194
_reflns_number_gt 4523
_reflns_number_total 5656
_reflns_threshold_expression I>2\s(I)
_cod_data_source_file uk3108sup1.cf
_cod_data_source_block I
_cod_depositor_comments
;
 Correcting the _chemical_name_systematic data item value by removing extra
 '<' and ']' symbols after consulting the original publication.

 Antanas Vaitkus,
 2018-10-12
;
_cod_database_code 2019776
_cod_database_fobs_code 2019776

loop_
_symmetry_equiv_pos_as_xyz
'x, y, z'
'-x, -y, -z'

loop_
_atom_site_type_symbol
_atom_site_label
_atom_site_fract_x
_atom_site_fract_y
_atom_site_fract_z
_atom_site_U_iso_or_equiv
_atom_site_adp_type
_atom_site_calc_flag
_atom_site_refinement_flags
_atom_site_occupancy
_atom_site_symmetry_multiplicity
Bi Bi1 -0.02065(3) 0.85438(3) 0.09838(2) 0.02660(12) Uani d . 1 1
Cu Cu1 0.52249(12) 0.60313(9) 0.35139(8) 0.0333(3) Uani d . 1 1
O O1 0.4276(6) 0.5682(5) 0.2330(5) 0.0326(14) Uani d . 1 1
O O2 0.2141(7) 0.7270(6) 0.2166(5) 0.0421(16) Uani d . 1 1
O O3 -0.1075(7) 0.8068(5) -0.0390(5) 0.0378(14) Uani d . 1 1
O O4 -0.1050(8) 0.6804(7) -0.1528(6) 0.0534(19) Uani d . 1 1
O O5 -0.3263(7) 0.6866(6) 0.2597(5) 0.0459(17) Uani d . 1 1
O O6 -0.1276(6) 0.7210(5) 0.1796(5) 0.0350(15) Uani d . 1 1
O O7 -0.1487(6) 1.0661(5) 0.0272(5) 0.0375(15) Uani d . 1 1
O O8 -0.3633(8) 1.2232(6) 0.0187(8) 0.079(3) Uani d . 1 1
O O9 -0.1198(11) 0.9311(10) 0.2849(8) 0.090(3) Uani d . 1 1
O O10 0.0815(14) 0.9761(9) 0.2612(9) 0.104(4) Uani d . 1 1
O O11 -0.0129(14) 0.9629(9) 0.4110(9) 0.106(4) Uani d . 1 1
O O1W 0.3405(7) 0.7382(6) 0.3830(5) 0.0435(16) Uani d . 1 1
H H11 0.2814 0.7490 0.3347 0.065 Uiso d R 1 1
H H12 0.3613 0.8003 0.3866 0.065 Uiso d R 1 1
O O2W 0.3191(12) 0.9533(9) 0.4277(9) 0.105(4) Uani d . 1 1
H H21 0.3448 0.9559 0.4866 0.158 Uiso d R 1 1
H H22 0.3768 0.9764 0.3871 0.158 Uiso d R 1 1
O O3W 0.3984(18) 0.9817(17) 0.6101(12) 0.191(9) Uani d . 1 1
H H31 0.3147 1.0094 0.6430 0.286 Uiso d R 1 1
H H32 0.4512 0.9167 0.6362 0.286 Uiso d R 1 1
N N1 0.1397(7) 0.6530(5) 0.0496(5) 0.0259(15) Uani d . 1 1
N N2 -0.3049(7) 0.9379(6) 0.1230(5) 0.0301(16) Uani d . 1 1
N N3 0.6818(8) 0.4442(7) 0.3510(6) 0.0365(18) Uani d . 1 1
N N4 0.6224(10) 0.6074(7) 0.4842(6) 0.043(2) Uani d . 1 1
N N5 -0.0189(12) 0.9561(7) 0.3127(8) 0.052(2) Uani d . 1 1
C C1 0.3048(9) 0.6303(7) 0.1887(7) 0.0317(19) Uani d . 1 1
C C2 0.2644(9) 0.5831(7) 0.0960(6) 0.0278(18) Uani d . 1 1
C C3 0.3495(10) 0.4738(7) 0.0625(7) 0.038(2) Uani d . 1 1
H H3 0.4351 0.4253 0.0968 0.046 Uiso calc R 1 1
C C4 0.3037(10) 0.4387(8) -0.0237(7) 0.039(2) Uani d . 1 1
H H4 0.3607 0.3664 -0.0488 0.047 Uiso calc R 1 1
C C5 0.1731(11) 0.5106(8) -0.0730(8) 0.040(2) Uani d . 1 1
H H5 0.1402 0.4873 -0.1303 0.047 Uiso calc R 1 1
C C6 0.0933(9) 0.6189(7) -0.0332(7) 0.0294(19) Uani d . 1 1
C C7 -0.0498(10) 0.7049(8) -0.0805(7) 0.034(2) Uani d . 1 1
C C8 -0.2708(10) 0.7488(7) 0.2063(6) 0.0293(19) Uani d . 1 1
C C9 -0.3752(9) 0.8694(7) 0.1709(6) 0.0286(18) Uani d . 1 1
C C10 -0.5334(10) 0.9061(8) 0.1866(8) 0.043(2) Uani d . 1 1
H H10 -0.5825 0.8555 0.2149 0.052 Uiso calc R 1 1
C C11 -0.6183(10) 1.0219(8) 0.1586(8) 0.045(2) Uani d . 1 1
H H11A -0.7254 1.0498 0.1700 0.054 Uiso calc R 1 1
C C12 -0.5427(10) 1.0959(8) 0.1137(7) 0.039(2) Uani d . 1 1
H H12A -0.5968 1.1741 0.0974 0.047 Uiso calc R 1 1
C C13 -0.3843(9) 1.0483(7) 0.0941(7) 0.0320(19) Uani d . 1 1
C C14 -0.2916(10) 1.1200(8) 0.0438(8) 0.042(2) Uani d . 1 1
C C15 0.7806(10) 0.4208(8) 0.4282(7) 0.039(2) Uani d . 1 1
C C16 0.7088(11) 0.3632(8) 0.2819(8) 0.043(2) Uani d . 1 1
H H16 0.6435 0.3774 0.2281 0.052 Uiso calc R 1 1
C C17 0.8334(13) 0.2577(9) 0.2892(10) 0.059(3) Uani d . 1 1
H H17 0.8496 0.2030 0.2404 0.070 Uiso calc R 1 1
C C18 0.9311(13) 0.2345(10) 0.3673(10) 0.065(3) Uani d . 1 1
H H18 1.0129 0.1639 0.3713 0.078 Uiso calc R 1 1
C C19 0.9094(11) 0.3160(8) 0.4419(8) 0.047(3) Uani d . 1 1
C C20 0.9999(14) 0.3015(12) 0.5285(11) 0.071(4) Uani d . 1 1
H H20 1.0836 0.2329 0.5380 0.085 Uiso calc R 1 1
C C21 0.9679(13) 0.3845(11) 0.5974(9) 0.060(3) Uani d . 1 1
H H21A 1.0304 0.3729 0.6524 0.071 Uiso calc R 1 1
C C22 0.8377(13) 0.4900(11) 0.5857(8) 0.053(3) Uani d . 1 1
C C23 0.7957(15) 0.5801(13) 0.6539(9) 0.067(4) Uani d . 1 1
H H23 0.8531 0.5725 0.7108 0.080 Uiso calc R 1 1
C C24 0.6716(16) 0.6783(12) 0.6369(10) 0.068(4) Uani d . 1 1
H H24 0.6435 0.7379 0.6820 0.082 Uiso calc R 1 1
C C25 0.5843(13) 0.6891(10) 0.5484(8) 0.053(3) Uani d . 1 1
H H25 0.4988 0.7559 0.5369 0.064 Uiso calc R 1 1
C C26 0.7464(11) 0.5079(9) 0.5014(7) 0.042(2) Uani d . 1 1

loop_
_atom_site_aniso_label
_atom_site_aniso_U_11
_atom_site_aniso_U_22
_atom_site_aniso_U_33
_atom_site_aniso_U_12
_atom_site_aniso_U_13
_atom_site_aniso_U_23
Bi1 0.02385(16) 0.02133(16) 0.0358(2) -0.00949(11) -0.00466(12) 0.00475(12)
Cu1 0.0334(5) 0.0340(6) 0.0361(7) -0.0163(5) -0.0091(4) 0.0052(5)
O1 0.027(3) 0.029(3) 0.042(4) -0.007(2) -0.016(3) -0.001(3)
O2 0.042(4) 0.036(4) 0.044(4) -0.006(3) -0.011(3) -0.003(3)
O3 0.035(3) 0.037(4) 0.039(4) -0.009(3) -0.014(3) 0.000(3)
O4 0.047(4) 0.060(5) 0.053(5) -0.014(3) -0.023(3) -0.013(4)
O5 0.042(4) 0.038(4) 0.060(5) -0.021(3) 0.002(3) 0.017(3)
O6 0.030(3) 0.023(3) 0.050(4) -0.010(2) 0.005(3) 0.016(3)
O7 0.025(3) 0.030(3) 0.055(4) -0.008(2) 0.003(3) 0.013(3)
O8 0.038(4) 0.027(4) 0.155(9) 0.001(3) 0.024(5) 0.032(4)
O9 0.070(6) 0.110(8) 0.094(8) -0.031(6) -0.002(5) -0.021(6)
O10 0.121(9) 0.082(7) 0.119(10) -0.047(7) 0.027(7) -0.036(7)
O11 0.153(11) 0.098(8) 0.091(9) -0.071(8) -0.026(7) -0.006(6)
O1W 0.040(4) 0.045(4) 0.048(4) -0.016(3) -0.006(3) -0.008(3)
O2W 0.120(9) 0.078(7) 0.121(9) -0.031(6) -0.033(7) -0.027(6)
O3W 0.157(13) 0.28(2) 0.187(15) -0.129(14) 0.037(11) -0.155(15)
N1 0.026(3) 0.021(3) 0.033(4) -0.011(3) -0.007(3) 0.006(3)
N2 0.025(3) 0.020(3) 0.041(5) -0.004(3) -0.002(3) 0.007(3)
N3 0.034(4) 0.037(4) 0.042(5) -0.018(3) -0.014(3) 0.013(4)
N4 0.061(5) 0.054(5) 0.027(5) -0.035(4) -0.006(4) 0.002(4)
N5 0.056(6) 0.037(5) 0.065(7) -0.019(4) 0.008(5) -0.006(4)
C1 0.029(4) 0.030(5) 0.039(5) -0.015(4) -0.004(4) 0.005(4)
C2 0.022(4) 0.023(4) 0.037(5) -0.007(3) -0.002(3) 0.008(3)
C3 0.033(5) 0.026(5) 0.055(7) -0.009(4) -0.010(4) 0.011(4)
C4 0.041(5) 0.026(4) 0.046(6) -0.005(4) -0.006(4) -0.005(4)
C5 0.044(5) 0.030(5) 0.046(6) -0.014(4) 0.001(4) -0.003(4)
C6 0.021(4) 0.030(4) 0.036(5) -0.008(3) 0.001(3) 0.002(4)
C7 0.030(4) 0.038(5) 0.035(6) -0.012(4) -0.001(4) 0.004(4)
C8 0.038(5) 0.028(4) 0.028(5) -0.020(4) -0.002(4) 0.005(3)
C9 0.028(4) 0.030(4) 0.028(5) -0.011(3) 0.001(3) -0.001(3)
C10 0.028(4) 0.044(6) 0.060(7) -0.016(4) -0.006(4) 0.018(5)
C11 0.022(4) 0.044(6) 0.064(7) -0.008(4) -0.002(4) 0.017(5)
C12 0.026(4) 0.032(5) 0.055(6) -0.005(4) 0.000(4) 0.008(4)
C13 0.025(4) 0.025(4) 0.047(6) -0.010(3) -0.007(4) 0.010(4)
C14 0.031(5) 0.026(5) 0.066(7) -0.007(4) -0.005(4) 0.015(4)
C15 0.036(5) 0.042(5) 0.047(6) -0.025(4) -0.008(4) 0.013(4)
C16 0.049(6) 0.036(5) 0.044(6) -0.013(4) -0.010(5) 0.005(4)
C17 0.057(7) 0.038(6) 0.078(9) -0.010(5) -0.013(6) 0.000(6)
C18 0.052(6) 0.038(6) 0.101(10) -0.010(5) -0.024(6) 0.022(6)
C19 0.047(6) 0.036(5) 0.063(7) -0.023(4) -0.013(5) 0.019(5)
C20 0.056(7) 0.076(9) 0.089(10) -0.037(6) -0.045(7) 0.053(8)
C21 0.061(7) 0.071(8) 0.061(8) -0.045(7) -0.039(6) 0.037(7)
C22 0.065(7) 0.073(8) 0.039(7) -0.048(6) -0.003(5) 0.010(6)
C23 0.074(8) 0.101(11) 0.046(8) -0.059(8) -0.020(6) 0.022(7)
C24 0.083(9) 0.079(9) 0.062(9) -0.052(8) 0.001(7) -0.014(7)
C25 0.062(7) 0.052(7) 0.049(7) -0.023(5) -0.007(5) -0.003(5)
C26 0.043(5) 0.055(6) 0.038(6) -0.031(5) -0.014(4) 0.024(5)

loop_
_atom_type_symbol
_atom_type_description
_atom_type_scat_dispersion_real
_atom_type_scat_dispersion_imag
_atom_type_scat_source
C C 0.0033 0.0016 'International Tables Vol C Tables 4.2.6.8 and 6.1.1.4'
H H 0.0000 0.0000 'International Tables Vol C Tables 4.2.6.8 and 6.1.1.4'
N N 0.0061 0.0033 'International Tables Vol C Tables 4.2.6.8 and 6.1.1.4'
O O 0.0106 0.0060 'International Tables Vol C Tables 4.2.6.8 and 6.1.1.4'
Cu Cu 0.3201 1.2651 'International Tables Vol C Tables 4.2.6.8 and 6.1.1.4'
Bi Bi -4.1077 10.2566 'International Tables Vol C Tables 4.2.6.8 and 6.1.1.4'

loop_
_geom_angle_atom_site_label_1
_geom_angle_atom_site_label_2
_geom_angle_atom_site_label_3
_geom_angle_site_symmetry_1
_geom_angle_site_symmetry_3
_geom_angle
O3 Bi1 O6 . . 84.5(2)
O3 Bi1 N2 . . 77.4(2)
O6 Bi1 N2 . . 67.5(2)
O3 Bi1 N1 . . 68.9(2)
O6 Bi1 N1 . . 71.9(2)
N2 Bi1 N1 . . 128.8(2)
O3 Bi1 O7 . . 83.5(2)
O6 Bi1 O7 . . 131.46(17)
N2 Bi1 O7 . . 64.00(19)
N1 Bi1 O7 . . 142.7(2)
O3 Bi1 O7 . 2_575 83.5(2)
O6 Bi1 O7 . 2_575 159.0(2)
N2 Bi1 O7 . 2_575 126.0(2)
N1 Bi1 O7 . 2_575 87.68(19)
O7 Bi1 O7 . 2_575 64.0(2)
O3 Bi1 O2 . . 130.1(2)
O6 Bi1 O2 . . 78.5(2)
N2 Bi1 O2 . . 134.1(2)
N1 Bi1 O2 . . 61.3(2)
O7 Bi1 O2 . . 140.6(2)
O7 Bi1 O2 2_575 . 96.25(19)
O3 Bi1 O9 . . 140.9(3)
O6 Bi1 O9 . . 72.3(3)
N2 Bi1 O9 . . 65.0(3)
N1 Bi1 O9 . . 128.4(3)
O7 Bi1 O9 . . 88.8(3)
O7 Bi1 O9 2_575 . 126.7(3)
O2 Bi1 O9 . . 76.1(3)
O3 Bi1 O10 . . 166.4(3)
O6 Bi1 O10 . . 106.8(3)
N2 Bi1 O10 . . 99.8(3)
N1 Bi1 O10 . . 121.2(3)
O7 Bi1 O10 . . 83.4(3)
O7 Bi1 O10 2_575 . 87.7(3)
O2 Bi1 O10 . . 61.1(3)
O9 Bi1 O10 . . 42.0(3)
O1W Cu1 O1 . . 93.2(3)
O1W Cu1 N3 . . 163.6(3)
O1 Cu1 N3 . . 90.3(3)
O1W Cu1 N4 . . 92.3(3)
O1 Cu1 N4 . . 168.9(3)
N3 Cu1 N4 . . 81.8(3)
O1W Cu1 O5 . 1_655 102.3(3)
O1 Cu1 O5 . 1_655 93.6(3)
N3 Cu1 O5 . 1_655 93.5(3)
N4 Cu1 O5 . 1_655 94.7(3)
C1 O1 Cu1 . . 129.2(6)
C1 O2 Bi1 . . 119.6(6)
C7 O3 Bi1 . . 124.9(5)
C8 O5 Cu1 . 1_455 167.6(6)
C8 O6 Bi1 . . 122.8(5)
C14 O7 Bi1 . . 120.5(5)
C14 O7 Bi1 . 2_575 122.8(5)
Bi1 O7 Bi1 . 2_575 116.0(2)
N5 O9 Bi1 . . 103.6(8)
N5 O10 Bi1 . . 85.7(8)
Cu1 O1W H11 . . 106.0
Cu1 O1W H12 . . 113.1
H11 O1W H12 . . 106.3
H21 O2W H22 . . 110.3
H31 O3W H32 . . 109.9
C2 N1 C6 . . 120.1(7)
C2 N1 Bi1 . . 125.8(6)
C6 N1 Bi1 . . 114.0(5)
C9 N2 C13 . . 121.2(7)
C9 N2 Bi1 . . 116.7(5)
C13 N2 Bi1 . . 122.0(5)
C16 N3 C15 . . 117.7(8)
C16 N3 Cu1 . . 128.4(6)
C15 N3 Cu1 . . 113.8(7)
C25 N4 C26 . . 119.6(9)
C25 N4 Cu1 . . 129.1(8)
C26 N4 Cu1 . . 111.3(7)
O9 N5 O10 . . 126.0(13)
O9 N5 O11 . . 116.6(10)
O10 N5 O11 . . 117.5(12)
O2 C1 O1 . . 125.2(8)
O2 C1 C2 . . 117.4(7)
O1 C1 C2 . . 117.4(7)
N1 C2 C3 . . 122.2(8)
N1 C2 C1 . . 115.4(7)
C3 C2 C1 . . 122.4(8)
C2 C3 C4 . . 118.0(8)
C2 C3 H3 . . 121.0
C4 C3 H3 . . 121.0
C3 C4 C5 . . 120.5(8)
C3 C4 H4 . . 119.7
C5 C4 H4 . . 119.7
C4 C5 C6 . . 117.5(9)
C4 C5 H5 . . 121.3
C6 C5 H5 . . 121.3
N1 C6 C5 . . 121.6(8)
N1 C6 C7 . . 116.0(7)
C5 C6 C7 . . 122.4(8)
O4 C7 O3 . . 123.0(8)
O4 C7 C6 . . 121.1(8)
O3 C7 C6 . . 116.0(8)
O5 C8 O6 . . 124.4(8)
O5 C8 C9 . . 119.2(7)
O6 C8 C9 . . 116.3(6)
N2 C9 C10 . . 121.5(8)
N2 C9 C8 . . 116.2(7)
C10 C9 C8 . . 122.2(7)
C9 C10 C11 . . 118.1(8)
C9 C10 H10 . . 121.0
C11 C10 H10 . . 121.0
C10 C11 C12 . . 120.1(8)
C10 C11 H11A . . 119.9
C12 C11 H11A . . 119.9
C13 C12 C11 . . 117.6(8)
C13 C12 H12A . . 121.2
C11 C12 H12A . . 121.2
N2 C13 C12 . . 121.2(7)
N2 C13 C14 . . 116.8(7)
C12 C13 C14 . . 121.9(7)
O8 C14 O7 . . 126.3(8)
O8 C14 C13 . . 117.4(8)
O7 C14 C13 . . 116.2(7)
N3 C15 C19 . . 124.8(10)
N3 C15 C26 . . 116.1(9)
C19 C15 C26 . . 119.0(9)
N3 C16 C17 . . 121.3(10)
N3 C16 H16 . . 119.3
C17 C16 H16 . . 119.3
C18 C17 C16 . . 120.6(12)
C18 C17 H17 . . 119.7
C16 C17 H17 . . 119.7
C17 C18 C19 . . 120.8(10)
C17 C18 H18 . . 119.6
C19 C18 H18 . . 119.6
C18 C19 C15 . . 114.8(9)
C18 C19 C20 . . 126.5(11)
C15 C19 C20 . . 118.7(11)
C21 C20 C19 . . 122.1(12)
C21 C20 H20 . . 118.9
C19 C20 H20 . . 118.9
C20 C21 C22 . . 120.1(10)
C20 C21 H21A . . 120.0
C22 C21 H21A . . 120.0
C26 C22 C23 . . 116.6(11)
C26 C22 C21 . . 119.5(11)
C23 C22 C21 . . 123.8(11)
C24 C23 C22 . . 120.3(11)
C24 C23 H23 . . 119.8
C22 C23 H23 . . 119.8
C23 C24 C25 . . 119.2(12)
C23 C24 H24 . . 120.4
C25 C24 H24 . . 120.4
N4 C25 C24 . . 121.4(11)
N4 C25 H25 . . 119.3
C24 C25 H25 . . 119.3
N4 C26 C22 . . 122.9(10)
N4 C26 C15 . . 116.7(8)
C22 C26 C15 . . 120.5(10)

loop_
_geom_bond_atom_site_label_1
_geom_bond_atom_site_label_2
_geom_bond_site_symmetry_2
_geom_bond_distance
Bi1 O2 . 2.708(6)
Bi1 O3 . 2.220(6)
Bi1 O6 . 2.346(5)
Bi1 O9 . 2.727(10)
Bi1 O7 . 2.586(6)
Bi1 O7 2_575 2.591(5)
Bi1 O10 . 3.052(11)
Bi1 N1 . 2.498(6)
Bi1 N2 . 2.466(6)
Cu1 O1 . 1.977(6)
Cu1 O5 1_655 2.251(6)
Cu1 O1W . 1.955(6)
Cu1 N3 . 1.990(8)
Cu1 N4 . 2.051(8)
O1 C1 . 1.276(10)
O2 C1 . 1.254(10)
O3 C7 . 1.315(11)
O4 C7 . 1.210(11)
O5 C8 . 1.223(9)
O5 Cu1 1_455 2.251(6)
O6 C8 . 1.277(9)
O7 C14 . 1.265(10)
O7 Bi1 2_575 2.591(5)
O8 C14 . 1.239(11)
O9 N5 . 1.146(12)
O10 N5 . 1.202(13)
O11 N5 . 1.331(13)
O1W H11 . 0.8400
O1W H12 . 0.8400
O2W H21 . 0.8400
O2W H22 . 0.8399
O3W H31 . 0.8400
O3W H32 . 0.8400
N1 C2 . 1.328(10)
N1 C6 . 1.342(11)
N2 C9 . 1.329(10)
N2 C13 . 1.337(10)
N3 C16 . 1.344(13)
N3 C15 . 1.361(12)
N4 C25 . 1.298(13)
N4 C26 . 1.369(13)
C1 C2 . 1.510(13)
C2 C3 . 1.382(12)
C3 C4 . 1.384(14)
C3 H3 . 0.9300
C4 C5 . 1.392(13)
C4 H4 . 0.9300
C5 C6 . 1.395(12)
C5 H5 . 0.9300
C6 C7 . 1.514(12)
C8 C9 . 1.518(12)
C9 C10 . 1.372(11)
C10 C11 . 1.397(13)
C10 H10 . 0.9300
C11 C12 . 1.398(12)
C11 H11A . 0.9300
C12 C13 . 1.386(11)
C12 H12A . 0.9300
C13 C14 . 1.515(11)
C15 C19 . 1.425(13)
C15 C26 . 1.432(15)
C16 C17 . 1.402(14)
C16 H16 . 0.9300
C17 C18 . 1.364(16)
C17 H17 . 0.9300
C18 C19 . 1.408(17)
C18 H18 . 0.9300
C19 C20 . 1.426(16)
C20 C21 . 1.356(19)
C20 H20 . 0.9300
C21 C22 . 1.433(16)
C21 H21A . 0.9300
C22 C26 . 1.401(14)
C22 C23 . 1.407(18)
C23 C24 . 1.359(18)
C23 H23 . 0.9300
C24 C25 . 1.438(17)
C24 H24 . 0.9300
C25 H25 . 0.9300

loop_
_geom_hbond_atom_site_label_D
_geom_hbond_atom_site_label_H
_geom_hbond_atom_site_label_A
_geom_hbond_site_symmetry_A
_geom_hbond_distance_DH
_geom_hbond_distance_HA
_geom_hbond_distance_DA
_geom_hbond_angle_DHA
O1W H11 O2 . 0.84 1.79 2.590(10) 159
O1W H12 O2W . 0.84 1.87 2.650(10) 153
O2W H21 O3W . 0.84 1.82 2.66(2) 172
O2W H22 O3W 2_676 0.84 2.28 2.95(2) 138
O3W H31 O9 2_576 0.84 1.92 2.76(2) 178

loop_
_geom_torsion_atom_site_label_1
_geom_torsion_atom_site_label_2
_geom_torsion_atom_site_label_3
_geom_torsion_atom_site_label_4
_geom_torsion_site_symmetry_1
_geom_torsion_site_symmetry_4
_geom_torsion
O1W Cu1 O1 C1 . . 11.6(7)
N3 Cu1 O1 C1 . . 175.5(7)
N4 Cu1 O1 C1 . . 131.0(15)
O5 Cu1 O1 C1 1_655 . -90.9(7)
O3 Bi1 O2 C1 . . 9.5(7)
O6 Bi1 O2 C1 . . 82.1(6)
N2 Bi1 O2 C1 . . 124.3(6)
N1 Bi1 O2 C1 . . 6.6(6)
O7 Bi1 O2 C1 . . -133.0(6)
O7 Bi1 O2 C1 2_575 . -77.3(6)
O9 Bi1 O2 C1 . . 156.4(7)
O10 Bi1 O2 C1 . . -161.1(7)
O6 Bi1 O3 C7 . . -70.2(7)
N2 Bi1 O3 C7 . . -138.3(7)
N1 Bi1 O3 C7 . . 2.5(6)
O7 Bi1 O3 C7 . . 156.9(7)
O7 Bi1 O3 C7 2_575 . 92.5(7)
O2 Bi1 O3 C7 . . -0.2(8)
O9 Bi1 O3 C7 . . -123.0(7)
O10 Bi1 O3 C7 . . 142.6(11)
O3 Bi1 O6 C8 . . -83.9(7)
N2 Bi1 O6 C8 . . -5.3(6)
N1 Bi1 O6 C8 . . -153.5(7)
O7 Bi1 O6 C8 . . -7.6(8)
O7 Bi1 O6 C8 2_575 . -139.4(7)
O2 Bi1 O6 C8 . . 143.2(7)
O9 Bi1 O6 C8 . . 64.3(7)
O10 Bi1 O6 C8 . . 88.5(7)
O3 Bi1 O7 C14 . . 85.3(8)
O6 Bi1 O7 C14 . . 8.6(9)
N2 Bi1 O7 C14 . . 6.3(7)
N1 Bi1 O7 C14 . . 127.0(7)
O7 Bi1 O7 C14 2_575 . 171.3(9)
O2 Bi1 O7 C14 . . -122.5(7)
O9 Bi1 O7 C14 . . -56.3(8)
O10 Bi1 O7 C14 . . -98.0(8)
O3 Bi1 O7 Bi1 . 2_575 -86.0(3)
O6 Bi1 O7 Bi1 . 2_575 -162.7(2)
N2 Bi1 O7 Bi1 . 2_575 -165.0(4)
N1 Bi1 O7 Bi1 . 2_575 -44.3(5)
O7 Bi1 O7 Bi1 2_575 2_575 0.0
O2 Bi1 O7 Bi1 . 2_575 66.2(4)
O9 Bi1 O7 Bi1 . 2_575 132.4(3)
O10 Bi1 O7 Bi1 . 2_575 90.7(3)
O3 Bi1 O9 N5 . . -168.6(7)
O6 Bi1 O9 N5 . . 135.0(9)
N2 Bi1 O9 N5 . . -152.1(9)
N1 Bi1 O9 N5 . . 87.1(9)
O7 Bi1 O9 N5 . . -90.4(8)
O7 Bi1 O9 N5 2_575 . -34.6(10)
O2 Bi1 O9 N5 . . 52.8(8)
O10 Bi1 O9 N5 . . -9.1(7)
O3 Bi1 O10 N5 . . 118.5(11)
O6 Bi1 O10 N5 . . -27.3(8)
N2 Bi1 O10 N5 . . 42.0(8)
N1 Bi1 O10 N5 . . -105.9(7)
O7 Bi1 O10 N5 . . 104.1(8)
O7 Bi1 O10 N5 2_575 . 168.2(8)
O2 Bi1 O10 N5 . . -93.4(8)
O9 Bi1 O10 N5 . . 8.4(7)
O3 Bi1 N1 C2 . . 177.7(7)
O6 Bi1 N1 C2 . . -91.3(6)
N2 Bi1 N1 C2 . . -130.0(6)
O7 Bi1 N1 C2 . . 132.7(6)
O7 Bi1 N1 C2 2_575 . 93.7(6)
O2 Bi1 N1 C2 . . -4.7(6)
O9 Bi1 N1 C2 . . -43.2(7)
O10 Bi1 N1 C2 . . 7.8(7)
O3 Bi1 N1 C6 . . 0.1(5)
O6 Bi1 N1 C6 . . 91.1(5)
N2 Bi1 N1 C6 . . 52.4(6)
O7 Bi1 N1 C6 . . -44.9(7)
O7 Bi1 N1 C6 2_575 . -83.9(5)
O2 Bi1 N1 C6 . . 177.7(6)
O9 Bi1 N1 C6 . . 139.2(5)
O10 Bi1 N1 C6 . . -169.8(5)
O3 Bi1 N2 C9 . . 91.0(6)
O6 Bi1 N2 C9 . . 1.8(6)
N1 Bi1 N2 C9 . . 41.8(7)
O7 Bi1 N2 C9 . . 179.9(7)
O7 Bi1 N2 C9 2_575 . 163.2(6)
O2 Bi1 N2 C9 . . -43.7(7)
O9 Bi1 N2 C9 . . -78.4(7)
O10 Bi1 N2 C9 . . -102.5(6)
O3 Bi1 N2 C13 . . -92.2(7)
O6 Bi1 N2 C13 . . 178.6(7)
N1 Bi1 N2 C13 . . -141.4(6)
O7 Bi1 N2 C13 . . -3.3(6)
O7 Bi1 N2 C13 2_575 . -20.0(8)
O2 Bi1 N2 C13 . . 133.2(7)
O9 Bi1 N2 C13 . . 98.4(7)
O10 Bi1 N2 C13 . . 74.3(7)
O1W Cu1 N3 C16 . . 110.1(12)
O1 Cu1 N3 C16 . . 7.8(8)
N4 Cu1 N3 C16 . . 179.9(8)
O5 Cu1 N3 C16 1_655 . -85.8(8)
O1W Cu1 N3 C15 . . -74.7(12)
O1 Cu1 N3 C15 . . -177.1(6)
N4 Cu1 N3 C15 . . -4.9(6)
O5 Cu1 N3 C15 1_655 . 89.3(6)
O1W Cu1 N4 C25 . . -12.7(9)
O1 Cu1 N4 C25 . . -132.2(14)
N3 Cu1 N4 C25 . . -177.3(9)
O5 Cu1 N4 C25 1_655 . 89.8(9)
O1W Cu1 N4 C26 . . 168.0(6)
O1 Cu1 N4 C26 . . 48.5(18)
N3 Cu1 N4 C26 . . 3.4(6)
O5 Cu1 N4 C26 1_655 . -89.5(6)
Bi1 O9 N5 O10 . . 19.3(14)
Bi1 O9 N5 O11 . . -160.3(8)
Bi1 O10 N5 O9 . . -16.8(13)
Bi1 O10 N5 O11 . . 162.8(9)
Bi1 O2 C1 O1 . . 172.9(6)
Bi1 O2 C1 C2 . . -7.9(10)
Cu1 O1 C1 O2 . . -3.8(12)
Cu1 O1 C1 C2 . . 177.1(5)
C6 N1 C2 C3 . . -0.6(11)
Bi1 N1 C2 C3 . . -178.1(6)
C6 N1 C2 C1 . . -179.6(7)
Bi1 N1 C2 C1 . . 2.9(9)
O2 C1 C2 N1 . . 3.8(11)
O1 C1 C2 N1 . . -177.0(7)
O2 C1 C2 C3 . . -175.2(8)
O1 C1 C2 C3 . . 4.0(12)
N1 C2 C3 C4 . . 1.5(12)
C1 C2 C3 C4 . . -179.6(8)
C2 C3 C4 C5 . . -1.7(13)
C3 C4 C5 C6 . . 1.1(13)
C2 N1 C6 C5 . . 0.0(12)
Bi1 N1 C6 C5 . . 177.7(6)
C2 N1 C6 C7 . . -179.9(7)
Bi1 N1 C6 C7 . . -2.1(9)
C4 C5 C6 N1 . . -0.2(12)
C4 C5 C6 C7 . . 179.7(8)
Bi1 O3 C7 O4 . . 176.4(7)
Bi1 O3 C7 C6 . . -4.5(10)
N1 C6 C7 O4 . . -176.7(8)
C5 C6 C7 O4 . . 3.4(13)
N1 C6 C7 O3 . . 4.2(11)
C5 C6 C7 O3 . . -175.7(8)
Cu1 O5 C8 O6 1_455 . -176(3)
Cu1 O5 C8 C9 1_455 . 6(4)
Bi1 O6 C8 O5 . . -170.2(7)
Bi1 O6 C8 C9 . . 7.8(10)
C13 N2 C9 C10 . . 4.7(14)
Bi1 N2 C9 C10 . . -178.4(7)
C13 N2 C9 C8 . . -175.8(8)
Bi1 N2 C9 C8 . . 1.1(10)
O5 C8 C9 N2 . . 172.4(8)
O6 C8 C9 N2 . . -5.6(12)
O5 C8 C9 C10 . . -8.0(14)
O6 C8 C9 C10 . . 173.9(9)
N2 C9 C10 C11 . . -5.7(15)
C8 C9 C10 C11 . . 174.8(9)
C9 C10 C11 C12 . . 1.7(16)
C10 C11 C12 C13 . . 3.0(16)
C9 N2 C13 C12 . . 0.4(14)
Bi1 N2 C13 C12 . . -176.3(7)
C9 N2 C13 C14 . . 177.6(8)
Bi1 N2 C13 C14 . . 0.9(11)
C11 C12 C13 N2 . . -4.2(15)
C11 C12 C13 C14 . . 178.8(9)
Bi1 O7 C14 O8 . . 175.5(10)
Bi1 O7 C14 O8 2_575 . -13.8(16)
Bi1 O7 C14 C13 . . -8.1(12)
Bi1 O7 C14 C13 2_575 . 162.5(6)
N2 C13 C14 O8 . . -178.4(10)
C12 C13 C14 O8 . . -1.3(16)
N2 C13 C14 O7 . . 4.9(14)
C12 C13 C14 O7 . . -177.9(9)
C16 N3 C15 C19 . . -1.0(13)
Cu1 N3 C15 C19 . . -176.6(7)
C16 N3 C15 C26 . . -178.7(8)
Cu1 N3 C15 C26 . . 5.6(10)
C15 N3 C16 C17 . . 0.6(14)
Cu1 N3 C16 C17 . . 175.5(7)
N3 C16 C17 C18 . . 0.0(17)
C16 C17 C18 C19 . . -0.3(18)
C17 C18 C19 C15 . . -0.1(16)
C17 C18 C19 C20 . . 178.2(11)
N3 C15 C19 C18 . . 0.7(14)
C26 C15 C19 C18 . . 178.4(9)
N3 C15 C19 C20 . . -177.7(9)
C26 C15 C19 C20 . . 0.0(13)
C18 C19 C20 C21 . . -178.6(11)
C15 C19 C20 C21 . . -0.5(16)
C19 C20 C21 C22 . . 1.3(17)
C20 C21 C22 C26 . . -1.6(15)
C20 C21 C22 C23 . . 179.6(10)
C26 C22 C23 C24 . . 0.4(15)
C21 C22 C23 C24 . . 179.2(10)
C22 C23 C24 C25 . . -0.2(17)
C26 N4 C25 C24 . . 1.2(15)
Cu1 N4 C25 C24 . . -178.0(8)
C23 C24 C25 N4 . . -0.6(17)
C25 N4 C26 C22 . . -1.0(14)
Cu1 N4 C26 C22 . . 178.3(7)
C25 N4 C26 C15 . . 179.2(9)
Cu1 N4 C26 C15 . . -1.5(10)
C23 C22 C26 N4 . . 0.3(14)
C21 C22 C26 N4 . . -178.6(8)
C23 C22 C26 C15 . . 180.0(9)
C21 C22 C26 C15 . . 1.1(13)
N3 C15 C26 N4 . . -2.7(12)
C19 C15 C26 N4 . . 179.4(8)
N3 C15 C26 C22 . . 177.5(8)
C19 C15 C26 C22 . . -0.3(13)
